data_1557558
loop_
_publ_author_name
'Heldal, Hilde E.'
'Sletten, Jorunn'

_publ_section_title
;
 Syntheses and Structure Determinations of Two Copper(II)--Thione
 Complexes
;
_journal_name_full 'Acta Chemica Scandinavica'
_journal_page_first 596
_journal_page_last 602
_journal_paper_doi 10.3891/acta.chem.scand.50-0596
_journal_volume 50
_journal_year 1996
_chemical_formula_sum 'C16 H20 Cu N8 O7 S'
_chemical_formula_weight 531.99
_chemical_name_common
;
[Cu(bpy)(imthim)(NO3)](NO3).H2O
;
_space_group_IT_number 2
_space_group_name_Hall '-P 1'
_space_group_name_H-M_alt 'P -1'
_symmetry_cell_setting triclinic
_symmetry_Int_Tables_number 2
_symmetry_space_group_name_Hall '-P 1'
_symmetry_space_group_name_H-M 'P -1'
_cell_angle_alpha 68.21(1)
_cell_angle_beta 68.52(1)
_cell_angle_gamma 62.53(1)
_cell_formula_units_Z 2
_cell_length_a 9.746(1)
_cell_length_b 10.370(2)
_cell_length_c 12.576(2)
_cell_volume 1017.4(3)
_diffrn_ambient_temperature 103
_diffrn_radiation_probe x-ray
_diffrn_radiation_type MoK\a
_diffrn_radiation_wavelength 0.71073
_exptl_absorpt_coefficient_mu 1.2308
_exptl_crystal_density_diffrn 1.736
_refine_ls_goodness_of_fit_ref 1.194
_refine_ls_number_parameters 379
_refine_ls_number_reflns 2595
_refine_ls_R_factor_gt 0.034
_refine_ls_wR_factor_gt 0.035
_cod_data_source_file Acta-Chem-Scand-1996-50-596-2.cif
_cod_data_source_block 1
_cod_depositor_comments
;
No thermal parameter in the paper,
arbitrary value U = 0.02 provided
;
_cod_original_cell_volume 1017.5(3)
_cod_database_code 1557558

loop_
_space_group_symop_id
_space_group_symop_operation_xyz
1 x,y,z
2 -x,-y,-z

loop_
_atom_site_label
_atom_site_type_symbol
_atom_site_thermal_displace_type
_atom_site_fract_x
_atom_site_fract_y
_atom_site_fract_z
_atom_site_occupancy
_atom_site_U_iso_or_equiv
_atom_site_calc_flag
_atom_site_refinement_flags
_atom_site_disorder_assembly
_atom_site_disorder_group
Cu Cu Uiso 0.70445(4) 0.02138(4) 0.17597(3) 1.000 0.0200 . . . .
S S Uiso 0.91947(9) -0.09892(9) 0.26596(7) 1.000 0.0200 . . . .
O4 O Uiso 0.5310(3) 0.3874(2) -0.0823(2) 1.000 0.0200 . . . .
O5 O Uiso 0.6825(2) 0.2245(2) 0.0370(2) 1.000 0.0200 . . . .
O6 O Uiso 0.4394(3) 0.2427(3) 0.0739(2) 1.000 0.0200 . . . .
N1 N Uiso 0.8090(3) -0.0931(3) 0.0592(2) 1.000 0.0200 . . . .
N2 N Uiso 0.9876(3) -0.2512(3) -0.0535(2) 1.000 0.0200 . . . .
N3 N Uiso 1.0222(3) -0.3012(3) 0.1343(2) 1.000 0.0200 . . . .
N4 N Uiso 1.1173(3) -0.3830(3) 0.2895(2) 1.000 0.0200 . . . .
N5 N Uiso 0.5842(3) 0.1474(3) 0.2910(2) 1.000 0.0200 . . . .
N6 N Uiso 0.5181(3) -0.0549(3) 0.2649(2) 1.000 0.0200 . . . .
N20 N Uiso 0.5483(3) 0.2864(3) 0.0095(2) 1.000 0.0200 . . . .
C1 C Uiso 0.7596(4) -0.0363(3) -0.0535(3) 1.000 0.0200 . . . .
O1 O Uiso 0.2001(3) 0.4882(3) 0.6616(2) 1.000 0.0200 . . . .
O2 O Uiso 0.0734(3) 0.7251(3) 0.6532(2) 1.000 0.0200 . . . .
C2 C Uiso 0.8645(4) -0.1603(3) -0.1188(3) 1.000 0.0200 . . . .
C3 C Uiso 0.9383(3) -0.2128(3) 0.0488(3) 1.000 0.0200 . . . .
O3 O Uiso 0.0738(3) 0.6347(3) 0.5234(2) 1.000 0.0200 . . . .
C4 C Uiso 1.1431(4) -0.4534(3) 0.1256(3) 1.000 0.0200 . . . .
C5 C Uiso 1.1945(4) -0.5137(3) 0.2408(3) 1.000 0.0200 . . . .
C6 C Uiso 1.0203(3) -0.2651(3) 0.2289(3) 1.000 0.0200 . . . .
C7 C Uiso 0.6306(4) 0.2450(3) 0.2992(3) 1.000 0.0200 . . . .
C8 C Uiso 0.5447(4) 0.3303(4) 0.3815(3) 1.000 0.0200 . . . .
C9 C Uiso 0.4088(4) 0.3107(4) 0.4579(3) 1.000 0.0200 . . . .
C10 C Uiso 0.3597(4) 0.2108(4) 0.4501(3) 1.000 0.0200 . . . .
C11 C Uiso 0.4489(4) 0.1295(3) 0.3645(3) 1.000 0.0200 . . . .
C12 C Uiso 0.4084(4) 0.0203(3) 0.3465(3) 1.000 0.0200 . . . .
C13 C Uiso 0.2700(4) -0.0066(4) 0.4074(3) 1.000 0.0200 . . . .
C14 C Uiso 0.2456(4) -0.1155(4) 0.3864(3) 1.000 0.0200 . . . .
C15 C Uiso 0.3604(4) -0.1940(4) 0.3053(3) 1.000 0.0200 . . . .
C16 C Uiso 0.4952(4) -0.1603(3) 0.2454(3) 1.000 0.0200 . . . .
N10 N Uiso 0.1164(3) 0.6168(3) 0.6126(2) 1.000 0.0200 . . . .
O10 O Uiso 0.2124(3) 0.4718(3) 0.8847(2) 1.000 0.0200 . . . .

loop_
_atom_type_symbol
_atom_type_description
_atom_type_scat_dispersion_real
_atom_type_scat_dispersion_imag
_atom_type_scat_source
C C 0.0033 0.0016 ' International Tables Vol C Tables 4.2.6.8 and 6.1.1.4'
Cu Cu 0.3201 1.2651 ' International Tables Vol C Tables 4.2.6.8 and 6.1.1.4'
N N 0.0061 0.0033 ' International Tables Vol C Tables 4.2.6.8 and 6.1.1.4'
O O 0.0106 0.0060 ' International Tables Vol C Tables 4.2.6.8 and 6.1.1.4'
S S 0.1246 0.1234 ' International Tables Vol C Tables 4.2.6.8 and 6.1.1.4'

loop_
_geom_angle_atom_site_label_1
_geom_angle_atom_site_label_2
_geom_angle_atom_site_label_3
_geom_angle
_geom_angle_site_symmetry_1
_geom_angle_site_symmetry_2
_geom_angle_site_symmetry_3
_geom_angle_publ_flag
S Cu O5 121.28(7) . . . yes
S Cu O6 163.99(7) . . . yes
S Cu N1 93.86(10) . . . yes
S Cu N5 90.10(9) . . . yes
S Cu N6 114.33(8) . . . yes
O5 Cu O6 48.27(9) . . . yes
O5 Cu N1 89.45(10) . . . yes
O5 Cu N5 88.29(9) . . . yes
O5 Cu N6 123.03(10) . . . yes
O6 Cu N1 97.80(10) . . . yes
O6 Cu N5 78.27(10) . . . yes
O6 Cu N6 74.77(10) . . . yes
N1 Cu N5 176.04(13) . . . yes
N1 Cu N6 98.59(12) . . . yes
N5 Cu N6 79.95(12) . . . yes
Cu S C6 104.50(13) . . . yes
Cu O5 N20 113.02(18) . . . yes
Cu O6 N20 78.4(2) . . . yes
Cu N1 C1 120.9(2) . . . yes
Cu N1 C3 132.2(2) . . . yes
C1 N1 C3 106.2(3) . . . yes
C2 N2 C3 108.8(3) . . . yes
C3 N3 C4 120.6(3) . . . yes
C3 N3 C6 128.4(3) . . . yes
C4 N3 C6 110.9(3) . . . yes
C5 N4 C6 114.0(3) . . . yes
Cu N5 C7 123.5(2) . . . yes
Cu N5 C11 116.6(2) . . . yes
C7 N5 C11 119.9(3) . . . yes
Cu N6 C12 113.2(2) . . . yes
Cu N6 C16 127.3(2) . . . yes
C12 N6 C16 119.4(3) . . . yes
O4 N20 O5 119.2(3) . . . yes
O4 N20 O6 121.4(3) . . . yes
O5 N20 O6 119.3(3) . . . yes
N1 C1 C2 105.1(3) . . . yes
N2 C2 C1 101.7(3) . . . yes
N1 C3 N2 115.7(3) . . . yes
N1 C3 N3 125.2(3) . . . yes
N2 C3 N3 119.1(3) . . . yes
N3 C4 C5 102.7(2) . . . yes
N4 C5 C4 102.9(2) . . . yes
S C6 N3 128.3(3) . . . yes
S C6 N4 123.0(3) . . . yes
N3 C6 N4 108.7(3) . . . yes
N5 C7 C8 122.1(4) . . . yes
C7 C8 C9 118.3(4) . . . no
C8 C9 C10 120.1(3) . . . no
C9 C10 C11 119.4(4) . . . no
N5 C11 C10 120.2(3) . . . yes
N5 C11 C12 115.2(3) . . . yes
C10 C11 C12 124.6(4) . . . no
N6 C12 C11 114.8(3) . . . yes
N6 C12 C13 121.3(3) . . . yes
C11 C12 C13 123.9(3) . . . no
C12 C13 C14 119.3(3) . . . no
C13 C14 C15 118.8(4) . . . no
C14 C15 C16 119.4(4) . . . no
N6 C16 C15 121.8(3) . . . yes
O1 N10 O2 120.2(3) . . . yes
O1 N10 O3 119.7(3) . . . yes
O2 N10 O3 120.1(3) . . . yes

loop_
_geom_bond_atom_site_label_1
_geom_bond_atom_site_label_2
_geom_bond_distance
_geom_bond_site_symmetry_1
_geom_bond_site_symmetry_2
_geom_bond_publ_flag
Cu S 2.3464(11) . . yes
Cu O5 2.159(2) . . yes
Cu O6 2.891(3) . . yes
Cu N1 1.920(3) . . yes
Cu N5 1.981(3) . . yes
Cu N6 2.087(3) . . yes
S C6 1.689(3) . . yes
O4 N20 1.241(3) . . yes
O5 N20 1.278(4) . . yes
O6 N20 1.237(4) . . yes
N1 C1 1.485(4) . . yes
N1 C3 1.305(4) . . yes
N2 C2 1.451(5) . . yes
N2 C3 1.340(4) . . yes
N3 C3 1.373(4) . . yes
N3 C4 1.486(4) . . yes
N3 C6 1.365(4) . . yes
N4 C5 1.455(4) . . yes
N4 C6 1.319(4) . . yes
N5 C7 1.332(5) . . yes
N5 C11 1.354(5) . . yes
N6 C12 1.351(4) . . yes
N6 C16 1.330(5) . . yes
C1 C2 1.526(4) . . no
O1 N10 1.256(4) . . yes
O2 N10 1.238(4) . . yes
O3 N10 1.257(4) . . yes
C4 C5 1.520(5) . . no
C7 C8 1.384(5) . . no
C8 C9 1.375(6) . . no
C9 C10 1.371(6) . . no
C10 C11 1.392(5) . . no
C11 C12 1.469(5) . . no
C12 C13 1.384(6) . . no
C13 C14 1.385(6) . . no
C14 C15 1.377(5) . . no
C15 C16 1.385(6) . . no

loop_
_geom_torsion_atom_site_label_1
_geom_torsion_atom_site_label_2
_geom_torsion_atom_site_label_3
_geom_torsion_atom_site_label_4
_geom_torsion
_geom_torsion_site_symmetry_1
_geom_torsion_site_symmetry_2
_geom_torsion_site_symmetry_3
_geom_torsion_site_symmetry_4
_geom_torsion_publ_flag
O5 Cu S C6 -114.81(14) . . . . no
N1 Cu S C6 -23.11(15) . . . . no
N5 Cu S C6 157.13(15) . . . . no
N6 Cu S C6 78.13(15) . . . . no
S Cu O5 N20 -170.71(16) . . . . no
O6 Cu O5 N20 -5.87(16) . . . . no
N1 Cu O5 N20 95.1(2) . . . . no
N5 Cu O5 N20 -81.6(2) . . . . no
N6 Cu O5 N20 -4.8(2) . . . . no
O5 Cu O6 N20 5.70(16) . . . . no
N1 Cu O6 N20 -76.5(2) . . . . no
N5 Cu O6 N20 104.0(2) . . . . no
N6 Cu O6 N20 -173.4(2) . . . . no
S Cu N1 C1 -157.9(3) . . . . no
S Cu N1 C3 11.6(3) . . . . no
O5 Cu N1 C1 -36.6(3) . . . . no
O5 Cu N1 C3 132.9(3) . . . . no
O6 Cu N1 C1 11.1(3) . . . . no
O6 Cu N1 C3 -179.4(3) . . . . no
N6 Cu N1 C1 86.7(3) . . . . no
N6 Cu N1 C3 -103.7(3) . . . . no
S Cu N5 C7 63.4(3) . . . . no
S Cu N5 C11 -116.0(2) . . . . no
O5 Cu N5 C7 -57.9(3) . . . . no
O5 Cu N5 C11 122.7(2) . . . . no
O6 Cu N5 C7 -105.5(3) . . . . no
O6 Cu N5 C11 75.1(2) . . . . no
N6 Cu N5 C7 178.1(3) . . . . no
N6 Cu N5 C11 -1.3(2) . . . . no
S Cu N6 C12 89.4(2) . . . . no
S Cu N6 C16 -94.0(3) . . . . no
O5 Cu N6 C12 -77.4(2) . . . . no
O5 Cu N6 C16 99.2(3) . . . . no
O6 Cu N6 C12 -76.6(2) . . . . no
O6 Cu N6 C16 100.1(3) . . . . no
N1 Cu N6 C12 -172.4(2) . . . . no
N1 Cu N6 C16 4.3(3) . . . . no
N5 Cu N6 C12 3.9(2) . . . . no
N5 Cu N6 C16 -179.5(3) . . . . no
Cu S C6 N3 24.2(4) . . . . no
Cu S C6 N4 -158.1(3) . . . . no
Cu O5 N20 O4 -167.0(2) . . . . no
Cu O5 N20 O6 11.8(3) . . . . no
Cu O6 N20 O4 170.6(3) . . . . no
Cu O6 N20 O5 -8.3(2) . . . . no
Cu N1 C1 C2 -177.6(2) . . . . no
C3 N1 C1 C2 10.4(4) . . . . no
Cu N1 C3 N2 -171.5(3) . . . . no
Cu N1 C3 N3 10.2(6) . . . . no
C1 N1 C3 N2 -0.8(4) . . . . no
C1 N1 C3 N3 -179.2(3) . . . . no
C3 N2 C2 C1 15.1(4) . . . . no
C2 N2 C3 N1 -9.8(4) . . . . no
C2 N2 C3 N3 168.6(3) . . . . no
C4 N3 C3 N1 164.9(3) . . . . no
C4 N3 C3 N2 -13.4(5) . . . . no
C6 N3 C3 N1 -20.5(6) . . . . no
C6 N3 C3 N2 161.2(3) . . . . no
C3 N3 C4 C5 -175.6(3) . . . . no
C6 N3 C4 C5 9.0(4) . . . . no
C3 N3 C6 S -2.6(6) . . . . no
C3 N3 C6 N4 179.4(3) . . . . no
C4 N3 C6 S 172.4(3) . . . . no
C4 N3 C6 N4 -5.6(4) . . . . no
C6 N4 C5 C4 6.2(4) . . . . no
C5 N4 C6 S -178.8(3) . . . . no
C5 N4 C6 N3 -0.6(4) . . . . no
Cu N5 C7 C8 -179.3(3) . . . . no
C11 N5 C7 C8 0.1(5) . . . . no
Cu N5 C11 C10 178.2(3) . . . . no
Cu N5 C11 C12 -1.3(4) . . . . no
C7 N5 C11 C10 -1.2(5) . . . . no
C7 N5 C11 C12 179.3(3) . . . . no
Cu N6 C12 C11 -5.6(4) . . . . no
Cu N6 C12 C13 174.7(3) . . . . no
C16 N6 C12 C11 177.5(3) . . . . no
C16 N6 C12 C13 -2.2(5) . . . . no
Cu N6 C16 C15 -175.5(3) . . . . no
C12 N6 C16 C15 1.0(5) . . . . no
N1 C1 C2 N2 -15.1(4) . . . . no
N3 C4 C5 N4 -8.6(4) . . . . no
N5 C7 C8 C9 1.1(6) . . . . no
C7 C8 C9 C10 -1.2(6) . . . . no
C8 C9 C10 C11 0.2(6) . . . . no
C9 C10 C11 N5 1.1(5) . . . . no
C9 C10 C11 C12 -179.5(3) . . . . no
N5 C11 C12 N6 4.7(4) . . . . no
N5 C11 C12 C13 -175.7(3) . . . . no
C10 C11 C12 N6 -174.8(3) . . . . no
C10 C11 C12 C13 4.9(6) . . . . no
N6 C12 C13 C14 1.7(5) . . . . no
C11 C12 C13 C14 -178.0(3) . . . . no
C12 C13 C14 C15 0.1(6) . . . . no
C13 C14 C15 C16 -1.3(6) . . . . no
C14 C15 C16 N6 0.8(6) . . . . no
